data_1503699
loop_
_publ_author_name
'Lin, Yu-Chi'
'Abd El-Razek, Mohamed H'
'Hwang, Tsong-Long'
'Chiang, Michael Y.'
'Kuo, Yao-Haur'
'Dai, Chang-Feng'
'Shen, Ya-Ching'

_publ_section_title
;
 Asterolaurins A-F, xenicane diterpenoids from the Taiwanese soft coral
 Asterospicularia laurae.
;
_journal_issue 11
_journal_name_full 'Journal of natural products'
_journal_page_first 1911
_journal_page_last 1916
_journal_paper_doi 10.1021/np900231e
_journal_volume 72
_journal_year 2009
_chemical_absolute_configuration unk
_chemical_formula_moiety 'C26 H36 O9'
_chemical_formula_sum 'C26 H36 O9'
_chemical_formula_weight 492.55
_chemical_name_systematic
;
 ?
;
_space_group_IT_number 19
_symmetry_cell_setting orthorhombic
_symmetry_space_group_name_Hall 'P 2ac 2ab'
_symmetry_space_group_name_H-M 'P 21 21 21'
_atom_sites_solution_hydrogens geom
_atom_sites_solution_primary direct
_atom_sites_solution_secondary difmap
_audit_creation_method SHELXL-97
_cell_angle_alpha 90.00
_cell_angle_beta 90.00
_cell_angle_gamma 90.00
_cell_formula_units_Z 4
_cell_length_a 11.856(2)
_cell_length_b 13.164(3)
_cell_length_c 17.373(4)
_cell_measurement_reflns_used 25
_cell_measurement_temperature 298(2)
_cell_measurement_theta_max 11.26
_cell_measurement_theta_min 8.88
_cell_volume 2711.4(10)
_computing_cell_refinement 'MSC/AFC (Molecular Structure Corporation, 1992)'
_computing_data_collection 'MSC/AFC (Molecular Structure Corporation, 1992)'
_computing_data_reduction 'teXsan (Molecular Structure Corporation, 1985)'
_computing_molecular_graphics 'ORTEP-3 for Windows (Farrugia, 1997)'
_computing_publication_material 'WINGX publication routines (Farrugia, 1999)'
_computing_structure_refinement 'SHELXL-97 (Sheldrick, 1997)'
_computing_structure_solution 'SIR92 (Altomare et al., 1993)'
_diffrn_ambient_temperature 298(2)
_diffrn_measured_fraction_theta_full 1.000
_diffrn_measured_fraction_theta_max 1.000
_diffrn_measurement_device_type 'Rigaku AFC7S'
_diffrn_measurement_method \w-2\q
_diffrn_radiation_monochromator graphite
_diffrn_radiation_source 'fine-focus sealed tube'
_diffrn_radiation_type MoK\a
_diffrn_radiation_wavelength 0.71073
_diffrn_reflns_av_R_equivalents 0.0341
_diffrn_reflns_av_sigmaI/netI 0.0332
_diffrn_reflns_limit_h_max 14
_diffrn_reflns_limit_h_min -5
_diffrn_reflns_limit_k_max 16
_diffrn_reflns_limit_k_min -6
_diffrn_reflns_limit_l_max 21
_diffrn_reflns_limit_l_min -8
_diffrn_reflns_number 9610
_diffrn_reflns_theta_full 26.00
_diffrn_reflns_theta_max 26.00
_diffrn_reflns_theta_min 1.94
_diffrn_standards_decay_% 4.99
_diffrn_standards_interval_count 150
_diffrn_standards_number 3
_exptl_absorpt_coefficient_mu 0.091
_exptl_absorpt_correction_T_max 1.000
_exptl_absorpt_correction_T_min 0.977
_exptl_absorpt_correction_type psi-scan
_exptl_absorpt_process_details 'North et al., 1968'
_exptl_crystal_colour colorless
_exptl_crystal_density_diffrn 1.207
_exptl_crystal_density_method 'not measured'
_exptl_crystal_description prism
_exptl_crystal_F_000 1056
_exptl_crystal_size_max 0.8
_exptl_crystal_size_mid 0.6
_exptl_crystal_size_min 0.5
_refine_diff_density_max 0.176
_refine_diff_density_min -0.240
_refine_diff_density_rms 0.071
_refine_ls_abs_structure_details 'Flack H D (1983), Acta Cryst. A39, 876-881'
_refine_ls_abs_structure_Flack -0.5(9)
_refine_ls_extinction_method none
_refine_ls_goodness_of_fit_ref 1.043
_refine_ls_hydrogen_treatment constr
_refine_ls_matrix_type full
_refine_ls_number_parameters 322
_refine_ls_number_reflns 5219
_refine_ls_number_restraints 0
_refine_ls_restrained_S_all 1.043
_refine_ls_R_factor_all 0.0637
_refine_ls_R_factor_gt 0.0448
_refine_ls_shift/su_max 0.000
_refine_ls_shift/su_mean 0.000
_refine_ls_structure_factor_coef Fsqd
_refine_ls_weighting_details 'calc w=1/[\s^2^(Fo^2^)+(0.0727P)^2^+0.1340P] where P=(Fo^2^+2Fc^2^)/3'
_refine_ls_weighting_scheme calc
_refine_ls_wR_factor_gt 0.1087
_refine_ls_wR_factor_ref 0.1193
_reflns_number_gt 4103
_reflns_number_total 5219
_reflns_threshold_expression >2sigma(I)
_cod_data_source_file np900231e_si_001.cif
_cod_data_source_block osn6
_cod_depositor_comments
;
The following automatic conversions were performed:

'_symmetry_cell_setting' value 'Orthorhombic' changed to
'orthorhombic' according to
/home/saulius/struct/CIF-dictionaries/cif_core.dic dictionary named
'cif_core.dic' version 2.4.2 from 2011-04-26.

Automatic conversion script
Id: cif_fix_values 1715 2011-07-08 13:25:40Z adriana 
;
_cod_original_cell_volume 2711.4(9)
_cod_database_code 1503699

loop_
_symmetry_equiv_pos_as_xyz
'x, y, z'
'-x+1/2, -y, z+1/2'
'-x, y+1/2, -z+1/2'
'x+1/2, -y+1/2, -z'

loop_
_atom_site_label
_atom_site_type_symbol
_atom_site_fract_x
_atom_site_fract_y
_atom_site_fract_z
_atom_site_U_iso_or_equiv
_atom_site_adp_type
_atom_site_occupancy
_atom_site_symmetry_multiplicity
_atom_site_calc_flag
_atom_site_refinement_flags
O1 O 1.00822(14) 0.82148(11) 0.72462(9) 0.0673(4) Uani 1 1 d .
O2 O 0.57939(13) 1.10304(12) 0.85382(11) 0.0733(5) Uani 1 1 d .
O3 O 0.49586(15) 0.87045(14) 0.83870(14) 0.0944(6) Uani 1 1 d .
H3A H 0.5082 0.8865 0.8835 0.142 Uiso 1 1 calc R
O4 O 0.96998(12) 0.96953(12) 0.65775(8) 0.0624(4) Uani 1 1 d .
O5 O 1.0199(3) 0.8741(2) 0.55685(14) 0.1283(10) Uani 1 1 d .
O6 O 1.13564(10) 1.04198(11) 0.90339(8) 0.0533(3) Uani 1 1 d .
O7 O 1.29168(13) 0.95505(15) 0.87948(14) 0.0913(6) Uani 1 1 d .
O8 O 0.93291(12) 0.87426(10) 0.99217(8) 0.0569(4) Uani 1 1 d .
O9 O 0.79174(17) 0.96666(17) 1.03992(13) 0.0958(6) Uani 1 1 d .
C1 C 0.92160(18) 0.88199(16) 0.69377(12) 0.0567(5) Uani 1 1 d .
H1 H 0.8810 0.8425 0.6548 0.068 Uiso 1 1 calc R
C3 C 1.05237(18) 0.85474(16) 0.79248(13) 0.0580(5) Uani 1 1 d .
H3 H 1.1204 0.8259 0.8077 0.070 Uiso 1 1 calc R
C4 C 1.00856(15) 0.92364(13) 0.83896(11) 0.0459(4) Uani 1 1 d .
C5 C 0.89649(15) 1.08916(13) 0.81792(13) 0.0469(4) Uani 1 1 d .
H5A H 0.9588 1.1151 0.8483 0.056 Uiso 1 1 calc R
H5B H 0.9090 1.1089 0.7648 0.056 Uiso 1 1 calc R
C6 C 0.78635(16) 1.13750(14) 0.84644(13) 0.0543(5) Uani 1 1 d .
H6A H 0.7791 1.1242 0.9011 0.065 Uiso 1 1 calc R
H6B H 0.7917 1.2105 0.8399 0.065 Uiso 1 1 calc R
C7 C 0.67991(16) 1.10066(15) 0.80638(13) 0.0532(5) Uani 1 1 d .
C8 C 0.62911(16) 1.00608(16) 0.83501(13) 0.0559(5) Uani 1 1 d .
H8 H 0.6707 0.9749 0.8777 0.067 Uiso 1 1 calc R
C9 C 0.56131(18) 0.93228(18) 0.78884(16) 0.0681(6) Uani 1 1 d .
H9 H 0.5106 0.9701 0.7548 0.082 Uiso 1 1 calc R
C10 C 0.63374(19) 0.8609(2) 0.74025(16) 0.0701(6) Uani 1 1 d .
H10A H 0.5945 0.7966 0.7352 0.084 Uiso 1 1 calc R
H10B H 0.6413 0.8896 0.6891 0.084 Uiso 1 1 calc R
C11 C 0.75044(18) 0.84068(15) 0.77199(13) 0.0558(5) Uani 1 1 d .
C12 C 1.07219(15) 0.94729(13) 0.91177(12) 0.0481(4) Uani 1 1 d .
H12 H 1.1255 0.8920 0.9218 0.058 Uiso 1 1 calc R
C13 C 1.00206(16) 0.96507(14) 0.98431(11) 0.0491(4) Uani 1 1 d .
H13 H 0.9539 1.0249 0.9777 0.059 Uiso 1 1 calc R
C14 C 1.07456(19) 0.97747(16) 1.05381(12) 0.0563(5) Uani 1 1 d .
H14 H 1.1023 0.9181 1.0758 0.068 Uiso 1 1 calc R
C15 C 1.10389(19) 1.06363(17) 1.08780(14) 0.0629(5) Uani 1 1 d .
C16 C 1.1851(2) 1.0649(3) 1.15368(17) 0.0907(8) Uani 1 1 d .
H16A H 1.1981 0.9967 1.1711 0.136 Uiso 1 1 calc R
H16B H 1.1542 1.1045 1.1950 0.136 Uiso 1 1 calc R
H16C H 1.2551 1.0945 1.1372 0.136 Uiso 1 1 calc R
C17 C 1.0624(3) 1.16618(19) 1.0621(2) 0.0931(9) Uani 1 1 d .
H17A H 0.9976 1.1578 1.0297 0.140 Uiso 1 1 calc R
H17B H 1.1210 1.2002 1.0340 0.140 Uiso 1 1 calc R
H17C H 1.0423 1.2060 1.1063 0.140 Uiso 1 1 calc R
C18 C 0.6617(2) 1.1402(2) 0.72681(16) 0.0752(7) Uani 1 1 d .
H18A H 0.6513 1.2125 0.7287 0.113 Uiso 1 1 calc R
H18B H 0.5958 1.1090 0.7050 0.113 Uiso 1 1 calc R
H18C H 0.7262 1.1246 0.6956 0.113 Uiso 1 1 calc R
C19 C 0.7761(3) 0.75946(19) 0.81160(17) 0.0832(8) Uani 1 1 d .
H19A H 0.7213 0.7106 0.8215 0.100 Uiso 1 1 calc R
H19B H 0.8491 0.7505 0.8299 0.100 Uiso 1 1 calc R
C20 C 1.0122(3) 0.9555(3) 0.58558(15) 0.0873(8) Uani 1 1 d .
C21 C 1.24545(15) 1.03511(18) 0.88899(12) 0.0565(5) Uani 1 1 d .
C22 C 0.8292(2) 0.8864(2) 1.02172(14) 0.0687(6) Uani 1 1 d .
C23 C 1.0484(4) 1.0543(3) 0.5520(2) 0.1284(14) Uani 1 1 d .
H23A H 1.0174 1.0613 0.5013 0.193 Uiso 1 1 calc R
H23B H 1.1292 1.0565 0.5493 0.193 Uiso 1 1 calc R
H23C H 1.0219 1.1089 0.5839 0.193 Uiso 1 1 calc R
C24 C 1.3001(2) 1.1370(2) 0.8878(2) 0.0857(8) Uani 1 1 d .
H24A H 1.3690 1.1334 0.8589 0.129 Uiso 1 1 calc R
H24B H 1.3163 1.1580 0.9395 0.129 Uiso 1 1 calc R
H24C H 1.2502 1.1852 0.8641 0.129 Uiso 1 1 calc R
C25 C 0.7691(3) 0.7867(2) 1.02719(19) 0.1020(11) Uani 1 1 d .
H25A H 0.7669 0.7553 0.9773 0.153 Uiso 1 1 calc R
H25B H 0.6936 0.7976 1.0453 0.153 Uiso 1 1 calc R
H25C H 0.8084 0.7432 1.0625 0.153 Uiso 1 1 calc R
C4A C 0.89505(14) 0.97172(12) 0.82334(10) 0.0421(4) Uani 1 1 d .
H4A H 0.8477 0.9552 0.8679 0.050 Uiso 1 1 calc R
C11A C 0.83672(15) 0.92185(14) 0.75262(11) 0.0468(4) Uani 1 1 d .
H11A H 0.7950 0.9763 0.7268 0.056 Uiso 1 1 calc R

loop_
_atom_site_aniso_label
_atom_site_aniso_U_11
_atom_site_aniso_U_22
_atom_site_aniso_U_33
_atom_site_aniso_U_23
_atom_site_aniso_U_13
_atom_site_aniso_U_12
O1 0.0647(9) 0.0621(9) 0.0751(10) -0.0225(8) 0.0074(8) 0.0197(8)
O2 0.0464(8) 0.0693(9) 0.1042(12) -0.0233(9) 0.0137(8) 0.0113(7)
O3 0.0654(10) 0.0735(10) 0.1443(18) -0.0120(12) 0.0379(12) -0.0152(9)
O4 0.0584(8) 0.0767(9) 0.0522(8) -0.0068(7) 0.0119(6) -0.0047(7)
O5 0.151(2) 0.152(2) 0.0817(14) -0.0483(15) 0.0410(15) -0.0174(19)
O6 0.0357(6) 0.0491(7) 0.0752(9) 0.0086(7) 0.0020(6) -0.0043(5)
O7 0.0455(8) 0.0900(12) 0.1383(17) 0.0125(12) 0.0226(10) 0.0131(9)
O8 0.0597(8) 0.0456(7) 0.0656(8) 0.0017(6) 0.0056(7) -0.0141(6)
O9 0.0764(12) 0.0839(13) 0.1272(16) 0.0093(12) 0.0416(12) -0.0015(11)
C1 0.0513(11) 0.0598(12) 0.0589(12) -0.0172(10) 0.0088(9) 0.0000(9)
C3 0.0475(10) 0.0539(11) 0.0726(13) -0.0062(10) 0.0052(10) 0.0135(9)
C4 0.0395(8) 0.0378(8) 0.0605(11) 0.0005(8) 0.0069(8) 0.0034(7)
C5 0.0402(8) 0.0356(8) 0.0651(11) -0.0021(8) 0.0005(8) 0.0008(7)
C6 0.0495(10) 0.0394(8) 0.0740(13) -0.0090(9) 0.0018(10) 0.0073(8)
C7 0.0412(9) 0.0480(10) 0.0703(13) -0.0073(9) 0.0042(9) 0.0077(8)
C8 0.0418(10) 0.0583(11) 0.0677(12) -0.0079(10) 0.0108(9) 0.0054(8)
C9 0.0438(10) 0.0636(13) 0.0968(17) -0.0084(12) 0.0036(11) -0.0070(9)
C10 0.0520(12) 0.0762(15) 0.0821(15) -0.0257(13) 0.0036(11) -0.0135(11)
C11 0.0531(10) 0.0514(11) 0.0630(12) -0.0176(10) 0.0109(10) -0.0086(8)
C12 0.0379(8) 0.0390(8) 0.0673(11) 0.0037(8) 0.0029(8) 0.0019(8)
C13 0.0462(9) 0.0375(9) 0.0635(11) 0.0009(8) 0.0015(8) -0.0062(8)
C14 0.0566(11) 0.0515(10) 0.0608(11) 0.0002(9) -0.0012(10) -0.0039(10)
C15 0.0589(12) 0.0616(12) 0.0681(13) -0.0123(11) 0.0106(10) -0.0158(10)
C16 0.0805(16) 0.111(2) 0.0811(16) -0.0260(16) 0.0045(15) -0.0312(16)
C17 0.106(2) 0.0570(13) 0.116(2) -0.0235(15) 0.0121(19) -0.0066(14)
C18 0.0703(14) 0.0690(14) 0.0863(17) 0.0109(13) -0.0142(13) 0.0107(12)
C19 0.0850(17) 0.0554(13) 0.109(2) 0.0031(14) 0.0019(16) -0.0214(13)
C20 0.0798(17) 0.128(2) 0.0541(13) -0.0117(17) 0.0116(12) -0.0031(18)
C21 0.0340(9) 0.0730(14) 0.0624(11) 0.0175(11) 0.0023(8) 0.0009(10)
C22 0.0696(15) 0.0765(16) 0.0601(12) 0.0063(12) 0.0093(11) -0.0252(13)
C23 0.138(3) 0.166(4) 0.081(2) 0.036(2) 0.038(2) 0.000(3)
C24 0.0511(12) 0.0920(18) 0.114(2) 0.0395(17) -0.0018(14) -0.0200(13)
C25 0.107(2) 0.103(2) 0.096(2) -0.0046(17) 0.0255(19) -0.0597(19)
C4A 0.0384(8) 0.0365(8) 0.0512(9) -0.0043(7) 0.0051(7) 0.0021(7)
C11A 0.0417(9) 0.0446(9) 0.0542(10) -0.0083(8) 0.0042(8) -0.0002(8)

loop_
_atom_type_symbol
_atom_type_description
_atom_type_scat_dispersion_real
_atom_type_scat_dispersion_imag
_atom_type_scat_source
C C 0.0033 0.0016 'International Tables Vol C Tables 4.2.6.8 and 6.1.1.4'
H H 0.0000 0.0000 'International Tables Vol C Tables 4.2.6.8 and 6.1.1.4'
O O 0.0106 0.0060 'International Tables Vol C Tables 4.2.6.8 and 6.1.1.4'

loop_
_geom_angle_atom_site_label_1
_geom_angle_atom_site_label_2
_geom_angle_atom_site_label_3
_geom_angle
C3 O1 C1 115.38(15)
C8 O2 C7 61.07(12)
C9 O3 H3A 109.5
C20 O4 C1 116.1(2)
C21 O6 C12 117.68(16)
C22 O8 C13 116.97(17)
O1 C1 O4 109.27(17)
O1 C1 C11A 114.88(18)
O4 C1 C11A 106.27(16)
O1 C1 H1 108.8
O4 C1 H1 108.8
C11A C1 H1 108.8
C4 C3 O1 126.78(19)
C4 C3 H3 116.6
O1 C3 H3 116.6
C3 C4 C12 117.30(17)
C3 C4 C4A 121.86(18)
C12 C4 C4A 120.69(15)
C6 C5 C4A 112.63(15)
C6 C5 H5A 109.1
C4A C5 H5A 109.1
C6 C5 H5B 109.1
C4A C5 H5B 109.1
H5A C5 H5B 107.8
C7 C6 C5 115.22(16)
C7 C6 H6A 108.5
C5 C6 H6A 108.5
C7 C6 H6B 108.5
C5 C6 H6B 108.5
H6A C6 H6B 107.5
O2 C7 C8 59.26(12)
O2 C7 C18 113.56(18)
C8 C7 C18 123.3(2)
O2 C7 C6 114.54(18)
C8 C7 C6 117.09(19)
C18 C7 C6 115.6(2)
O2 C8 C7 59.66(13)
O2 C8 C9 118.47(18)
C7 C8 C9 126.1(2)
O2 C8 H8 113.8
C7 C8 H8 113.8
C9 C8 H8 113.8
O3 C9 C8 109.8(2)
O3 C9 C10 107.0(2)
C8 C9 C10 113.21(17)
O3 C9 H9 108.9
C8 C9 H9 108.9
C10 C9 H9 108.9
C11 C10 C9 114.9(2)
C11 C10 H10A 108.5
C9 C10 H10A 108.5
C11 C10 H10B 108.5
C9 C10 H10B 108.5
H10A C10 H10B 107.5
C19 C11 C10 123.3(2)
C19 C11 C11A 122.4(2)
C10 C11 C11A 114.3(2)
O6 C12 C4 110.50(15)
O6 C12 C13 103.37(14)
C4 C12 C13 116.87(15)
O6 C12 H12 108.6
C4 C12 H12 108.6
C13 C12 H12 108.6
O8 C13 C14 109.79(16)
O8 C13 C12 104.95(14)
C14 C13 C12 111.77(16)
O8 C13 H13 110.1
C14 C13 H13 110.1
C12 C13 H13 110.1
C15 C14 C13 127.3(2)
C15 C14 H14 116.4
C13 C14 H14 116.4
C14 C15 C16 121.3(2)
C14 C15 C17 123.4(2)
C16 C15 C17 115.3(2)
C15 C16 H16A 109.5
C15 C16 H16B 109.5
H16A C16 H16B 109.5
C15 C16 H16C 109.5
H16A C16 H16C 109.5
H16B C16 H16C 109.5
C15 C17 H17A 109.5
C15 C17 H17B 109.5
H17A C17 H17B 109.5
C15 C17 H17C 109.5
H17A C17 H17C 109.5
H17B C17 H17C 109.5
C7 C18 H18A 109.5
C7 C18 H18B 109.5
H18A C18 H18B 109.5
C7 C18 H18C 109.5
H18A C18 H18C 109.5
H18B C18 H18C 109.5
C11 C19 H19A 120.0
C11 C19 H19B 120.0
H19A C19 H19B 120.0
O5 C20 O4 122.5(3)
O5 C20 C23 127.1(3)
O4 C20 C23 110.3(3)
O7 C21 O6 122.2(2)
O7 C21 C24 126.17(19)
O6 C21 C24 111.6(2)
O9 C22 O8 123.4(2)
O9 C22 C25 125.8(3)
O8 C22 C25 110.8(3)
C20 C23 H23A 109.5
C20 C23 H23B 109.5
H23A C23 H23B 109.5
C20 C23 H23C 109.5
H23A C23 H23C 109.5
H23B C23 H23C 109.5
C21 C24 H24A 109.5
C21 C24 H24B 109.5
H24A C24 H24B 109.5
C21 C24 H24C 109.5
H24A C24 H24C 109.5
H24B C24 H24C 109.5
C22 C25 H25A 109.5
C22 C25 H25B 109.5
H25A C25 H25B 109.5
C22 C25 H25C 109.5
H25A C25 H25C 109.5
H25B C25 H25C 109.5
C4 C4A C5 114.78(15)
C4 C4A C11A 111.16(14)
C5 C4A C11A 112.22(16)
C4 C4A H4A 106.0
C5 C4A H4A 106.0
C11A C4A H4A 106.0
C11 C11A C1 110.53(16)
C11 C11A C4A 114.96(16)
C1 C11A C4A 112.38(15)
C11 C11A H11A 106.1
C1 C11A H11A 106.1
C4A C11A H11A 106.1

loop_
_geom_bond_atom_site_label_1
_geom_bond_atom_site_label_2
_geom_bond_distance
O1 C3 1.362(3)
O1 C1 1.406(3)
O2 C8 1.443(2)
O2 C7 1.449(3)
O3 C9 1.419(3)
O3 H3A 0.8200
O4 C20 1.363(3)
O4 C1 1.431(3)
O5 C20 1.186(4)
O6 C21 1.329(2)
O6 C12 1.463(2)
O7 C21 1.199(3)
O8 C22 1.342(3)
O8 C13 1.456(2)
O9 C22 1.188(3)
C1 C11A 1.527(3)
C1 H1 0.9800
C3 C4 1.321(3)
C3 H3 0.9300
C4 C12 1.505(3)
C4 C4A 1.512(2)
C5 C6 1.535(3)
C5 C4A 1.549(2)
C5 H5A 0.9700
C5 H5B 0.9700
C6 C7 1.521(3)
C6 H6A 0.9700
C6 H6B 0.9700
C7 C8 1.470(3)
C7 C18 1.493(3)
C8 C9 1.494(3)
C8 H8 0.9800
C9 C10 1.527(3)
C9 H9 0.9800
C10 C11 1.513(3)
C10 H10A 0.9700
C10 H10B 0.9700
C11 C19 1.307(3)
C11 C11A 1.517(3)
C12 C13 1.528(3)
C12 H12 0.9800
C13 C14 1.491(3)
C13 H13 0.9800
C14 C15 1.325(3)
C14 H14 0.9300
C15 C16 1.496(4)
C15 C17 1.504(4)
C16 H16A 0.9600
C16 H16B 0.9600
C16 H16C 0.9600
C17 H17A 0.9600
C17 H17B 0.9600
C17 H17C 0.9600
C18 H18A 0.9600
C18 H18B 0.9600
C18 H18C 0.9600
C19 H19A 0.9300
C19 H19B 0.9300
C20 C23 1.488(5)
C21 C24 1.489(3)
C22 C25 1.497(4)
C23 H23A 0.9600
C23 H23B 0.9600
C23 H23C 0.9600
C24 H24A 0.9600
C24 H24B 0.9600
C24 H24C 0.9600
C25 H25A 0.9600
C25 H25B 0.9600
C25 H25C 0.9600
C4A C11A 1.555(3)
C4A H4A 0.9800
C11A H11A 0.9800

loop_
_geom_torsion_atom_site_label_1
_geom_torsion_atom_site_label_2
_geom_torsion_atom_site_label_3
_geom_torsion_atom_site_label_4
_geom_torsion
C3 O1 C1 O4 78.1(2)
C3 O1 C1 C11A -41.2(2)
C20 O4 C1 O1 80.5(2)
C20 O4 C1 C11A -155.0(2)
C1 O1 C3 C4 14.7(3)
O1 C3 C4 C12 179.23(19)
O1 C3 C4 C4A 3.6(3)
C4A C5 C6 C7 -56.3(2)
C8 O2 C7 C18 116.0(2)
C8 O2 C7 C6 -108.1(2)
C5 C6 C7 O2 150.35(17)
C5 C6 C7 C8 83.8(2)
C5 C6 C7 C18 -74.7(2)
C7 O2 C8 C9 -117.4(2)
C18 C7 C8 O2 -99.5(2)
C6 C7 C8 O2 103.8(2)
O2 C7 C8 C9 104.9(2)
C18 C7 C8 C9 5.3(3)
C6 C7 C8 C9 -151.33(19)
O2 C8 C9 O3 -88.9(2)
C7 C8 C9 O3 -160.49(19)
O2 C8 C9 C10 151.6(2)
C7 C8 C9 C10 80.0(3)
O3 C9 C10 C11 -93.6(2)
C8 C9 C10 C11 27.6(3)
C9 C10 C11 C19 98.5(3)
C9 C10 C11 C11A -82.7(3)
C21 O6 C12 C4 -100.84(18)
C21 O6 C12 C13 133.36(17)
C3 C4 C12 O6 101.2(2)
C4A C4 C12 O6 -83.18(19)
C3 C4 C12 C13 -141.02(19)
C4A C4 C12 C13 34.6(2)
C22 O8 C13 C14 93.5(2)
C22 O8 C13 C12 -146.19(18)
O6 C12 C13 O8 176.97(14)
C4 C12 C13 O8 55.4(2)
O6 C12 C13 C14 -64.08(18)
C4 C12 C13 C14 174.31(16)
O8 C13 C14 C15 -143.7(2)
C12 C13 C14 C15 100.2(3)
C13 C14 C15 C16 -175.0(2)
C13 C14 C15 C17 2.8(4)
C1 O4 C20 O5 -7.7(4)
C1 O4 C20 C23 174.0(3)
C12 O6 C21 O7 3.4(3)
C12 O6 C21 C24 -175.77(19)
C13 O8 C22 O9 1.4(3)
C13 O8 C22 C25 -179.3(2)
C3 C4 C4A C5 -123.2(2)
C12 C4 C4A C5 61.3(2)
C3 C4 C4A C11A 5.5(2)
C12 C4 C4A C11A -169.98(16)
C6 C5 C4A C4 -148.13(17)
C6 C5 C4A C11A 83.7(2)
C19 C11 C11A C1 70.0(3)
C10 C11 C11A C1 -108.8(2)
C19 C11 C11A C4A -58.5(3)
C10 C11 C11A C4A 122.71(19)
O1 C1 C11A C11 -80.6(2)
O4 C1 C11A C11 158.44(17)
O1 C1 C11A C4A 49.3(2)
O4 C1 C11A C4A -71.7(2)
C4 C4A C11A C11 97.70(19)
C5 C4A C11A C11 -132.25(17)
C4 C4A C11A C1 -29.9(2)
C5 C4A C11A C1 100.16(18)

loop_
_cod_related_entry_id
_cod_related_entry_database
_cod_related_entry_code
1 ChemSpider 29214023
